data_4516780
loop_
_publ_author_name
'Neely, Jamie M.'
'Bezdek, M\'at\'e J'
'Chirik, Paul J.'

_publ_section_title
;
 Insight into Transmetalation Enables Cobalt-Catalyzed Suzuki-Miyaura
 Cross Coupling.
;
_journal_issue 12
_journal_name_full 'ACS central science'
_journal_page_first 935
_journal_page_last 942
_journal_paper_doi 10.1021/acscentsci.6b00283
_journal_volume 2
_journal_year 2016
_chemical_formula_sum 'C40 H70 Cl2 Co2 F6 N2 O6 P4 S2'
_chemical_formula_weight 1165.74
_space_group_crystal_system monoclinic
_space_group_IT_number 4
_space_group_name_Hall 'P 2yb'
_space_group_name_H-M_alt 'P 1 21 1'
_atom_sites_solution_hydrogens geom
_audit_creation_method SHELXL-2014
_cell_angle_alpha 90
_cell_angle_beta 94.3950(10)
_cell_angle_gamma 90
_cell_formula_units_Z 1
_cell_length_a 10.1526(4)
_cell_length_b 11.1880(4)
_cell_length_c 11.4068(4)
_cell_measurement_temperature 100(2)
_cell_measurement_theta_max 66.59
_cell_measurement_theta_min 3.89
_cell_volume 1291.86(8)
_computing_cell_refinement 'Bruker SAINT'
_computing_data_collection 'Bruker APEX2'
_computing_data_reduction 'Bruker SAINT'
_computing_molecular_graphics 'Bruker SHELXTL'
_computing_structure_refinement 'SHELXL-2014 (Sheldrick 2014)'
_computing_structure_solution 'SHELXS-97 (Sheldrick 2008)'
_diffrn_ambient_temperature 100(2)
_diffrn_measured_fraction_theta_full 'ACTA 50'
_diffrn_measured_fraction_theta_max 0.949
_diffrn_measurement_device_type 'Bruker APEX-II CCD'
_diffrn_measurement_method '\f and \w scans'
_diffrn_radiation_type CuK\a
_diffrn_radiation_wavelength 1.54178
_diffrn_reflns_av_unetI/netI 0.0534
_diffrn_reflns_Laue_measured_fraction_full 'ACTA 50'
_diffrn_reflns_Laue_measured_fraction_max 0.949
_diffrn_reflns_limit_h_max 12
_diffrn_reflns_limit_h_min -12
_diffrn_reflns_limit_k_max 13
_diffrn_reflns_limit_k_min 0
_diffrn_reflns_limit_l_max 13
_diffrn_reflns_limit_l_min 0
_diffrn_reflns_number 2241
_diffrn_reflns_point_group_measured_fraction_full 0.489
_diffrn_reflns_point_group_measured_fraction_max 0.501
_diffrn_reflns_theta_full 67.679
_diffrn_reflns_theta_max 66.582
_diffrn_reflns_theta_min 3.887
_exptl_absorpt_coefficient_mu 8.479
_exptl_absorpt_correction_T_max 0.752819
_exptl_absorpt_correction_T_min 0.343253
_exptl_absorpt_correction_type multi-scan
_exptl_absorpt_process_details 'SADABS V2008/1 (Bruker AXS)'
_exptl_crystal_colour 'Dark orange'
_exptl_crystal_density_diffrn 1.498
_exptl_crystal_description 'Rectangular prism'
_exptl_crystal_F_000 606
_exptl_crystal_size_max 0.122
_exptl_crystal_size_mid 0.086
_exptl_crystal_size_min 0.062
_refine_diff_density_max 1.068
_refine_diff_density_min -1.312
_refine_diff_density_rms 0.158
_refine_ls_abs_structure_details
;
No quotients, so Flack parameter determined by classical intensity fit
;
_refine_ls_abs_structure_Flack 0.070(9)
_refine_ls_extinction_method none
_refine_ls_goodness_of_fit_ref 1.117
_refine_ls_hydrogen_treatment constr
_refine_ls_matrix_type full
_refine_ls_number_parameters 260
_refine_ls_number_reflns 2241
_refine_ls_number_restraints 7
_refine_ls_restrained_S_all 1.115
_refine_ls_R_factor_all 0.0633
_refine_ls_R_factor_gt 0.0628
_refine_ls_shift/su_max 0.000
_refine_ls_shift/su_mean 0.000
_refine_ls_structure_factor_coef Fsqd
_refine_ls_weighting_details 'w=1/[\s^2^(Fo^2^)+(0.0989P)^2^+7.2163P] where P=(Fo^2^+2Fc^2^)/3'
_refine_ls_weighting_scheme calc
_refine_ls_wR_factor_gt 0.1785
_refine_ls_wR_factor_ref 0.1793
_reflns_Friedel_coverage 0.000
_reflns_Friedel_fraction_full 0.000
_reflns_Friedel_fraction_max 0.000
_reflns_number_gt 2219
_reflns_number_total 2241
_reflns_threshold_expression 'I > 2\s(I)'
_cod_data_source_file oc6b00283_si_002.cif
_cod_data_source_block JN2
_cod_original_sg_symbol_H-M 'P 21'
_cod_database_code 4516780
_shelx_space_group_comment
;
The symmetry employed for this shelxl refinement is uniquely defined
by the following loop, which should always be used as a source of
symmetry information in preference to the above space-group names.
They are only intended as comments.
;
_shelxl_version_number 2014-3

loop_
_space_group_symop_operation_xyz
'x, y, z'
'-x, y+1/2, -z'

loop_
_atom_site_label
_atom_site_type_symbol
_atom_site_fract_x
_atom_site_fract_y
_atom_site_fract_z
_atom_site_U_iso_or_equiv
_atom_site_adp_type
_atom_site_occupancy
_atom_site_site_symmetry_order
_atom_site_calc_flag
_atom_site_refinement_flags_posn
_atom_site_refinement_flags_adp
C1 C 0.5260(10) 0.3512(9) 0.6677(8) 0.0148(15) Uani 1 1 d . .
C2 C 0.6588(10) 0.3230(10) 0.6879(9) 0.016(2) Uani 1 1 d . .
H2 H 0.7116 0.3108 0.6236 0.019 Uiso 1 1 calc R U
C3 C 0.7131(10) 0.3127(9) 0.8004(10) 0.018(2) Uani 1 1 d . .
H3 H 0.8042 0.2942 0.8152 0.022 Uiso 1 1 calc R U
C4 C 0.6344(9) 0.3296(9) 0.8929(9) 0.0100(18) Uani 1 1 d . .
H4 H 0.6705 0.3226 0.9720 0.012 Uiso 1 1 calc R U
C5 C 0.5007(9) 0.3570(9) 0.8677(8) 0.011(2) Uani 1 1 d . .
C6 C 0.4143(8) 0.3827(10) 0.9666(7) 0.0102(18) Uani 1 1 d . .
H6A H 0.4229 0.4677 0.9901 0.012 Uiso 1 1 calc R U
H6B H 0.4419 0.3326 1.0357 0.012 Uiso 1 1 calc R U
C7 C 0.4678(10) 0.3724(10) 0.5429(8) 0.0148(15) Uani 1 1 d . .
H7A H 0.5007 0.3103 0.4907 0.018 Uiso 1 1 calc R U
H7B H 0.4977 0.4511 0.5153 0.018 Uiso 1 1 calc R U
C8 C 0.2474(12) 0.2317(10) 0.4510(9) 0.0195(17) Uani 1 1 d . .
H8 H 0.3072 0.2279 0.3854 0.023 Uiso 1 1 calc R U
C9 C 0.2814(11) 0.1248(10) 0.5320(9) 0.0195(17) Uani 1 1 d . .
H9A H 0.3724 0.1325 0.5664 0.029 Uiso 1 1 calc R U
H9B H 0.2209 0.1228 0.5949 0.029 Uiso 1 1 calc R U
H9C H 0.2725 0.0506 0.4863 0.029 Uiso 1 1 calc R U
C10 C 0.1049(12) 0.2219(11) 0.3957(10) 0.025(3) Uani 1 1 d . .
H10A H 0.0850 0.2909 0.3444 0.037 Uiso 1 1 calc R U
H10B H 0.0952 0.1482 0.3494 0.037 Uiso 1 1 calc R U
H10C H 0.0436 0.2204 0.4580 0.037 Uiso 1 1 calc R U
C11 C 0.2454(12) 0.4993(10) 0.4353(10) 0.022(2) Uani 1 1 d . .
H11 H 0.2928 0.5690 0.4738 0.026 Uiso 1 1 calc R U
C12 C 0.3032(13) 0.4845(12) 0.3168(11) 0.030(2) Uani 1 1 d . .
H12A H 0.3970 0.4636 0.3292 0.045 Uiso 1 1 calc R U
H12B H 0.2559 0.4207 0.2722 0.045 Uiso 1 1 calc R U
H12C H 0.2939 0.5596 0.2727 0.045 Uiso 1 1 calc R U
C13 C 0.1011(13) 0.5316(12) 0.4279(11) 0.030(2) Uani 1 1 d . .
H13A H 0.0718 0.5395 0.5074 0.045 Uiso 1 1 calc R U
H13B H 0.0878 0.6077 0.3859 0.045 Uiso 1 1 calc R U
H13C H 0.0499 0.4688 0.3854 0.045 Uiso 1 1 calc R U
C14 C 0.2190(10) 0.1919(10) 0.9577(9) 0.016(2) Uani 1 1 d . .
H14 H 0.1287 0.1683 0.9248 0.019 Uiso 1 1 calc R U
C15 C 0.3169(11) 0.1126(9) 0.8993(9) 0.018(2) Uani 1 1 d . .
H15A H 0.3107 0.1283 0.8145 0.027 Uiso 1 1 calc R U
H15B H 0.4067 0.1301 0.9325 0.027 Uiso 1 1 calc R U
H15C H 0.2962 0.0285 0.9132 0.027 Uiso 1 1 calc R U
C16 C 0.2237(12) 0.1717(10) 1.0918(9) 0.022(2) Uani 1 1 d . .
H16A H 0.1595 0.2242 1.1258 0.032 Uiso 1 1 calc R U
H16B H 0.2021 0.0881 1.1077 0.032 Uiso 1 1 calc R U
H16C H 0.3126 0.1898 1.1270 0.032 Uiso 1 1 calc R U
C17 C 0.1420(11) 0.4381(9) 1.0124(10) 0.0167(12) Uani 1 1 d . .
H17 H 0.1768 0.4223 1.0953 0.020 Uiso 1 1 calc R U
C18 C 0.1555(11) 0.5719(9) 0.9910(9) 0.0167(12) Uani 1 1 d . .
H18A H 0.2492 0.5940 0.9983 0.025 Uiso 1 1 calc R U
H18B H 0.1175 0.5915 0.9118 0.025 Uiso 1 1 calc R U
H18C H 0.1086 0.6162 1.0491 0.025 Uiso 1 1 calc R U
C19 C -0.0013(11) 0.4007(9) 1.0018(10) 0.0167(12) Uani 1 1 d . .
H19A H -0.0075 0.3146 1.0159 0.025 Uiso 1 1 calc R U
H19B H -0.0491 0.4440 1.0600 0.025 Uiso 1 1 calc R U
H19C H -0.0402 0.4193 0.9227 0.025 Uiso 1 1 calc R U
C20 C 0.2818(11) 0.7981(10) 0.7068(10) 0.018(2) Uani 1 1 d . .
N1 N 0.4437(8) 0.3649(8) 0.7553(7) 0.0145(18) Uani 1 1 d . U
F1 F 0.2220(7) 0.8033(6) 0.5996(6) 0.0247(15) Uani 1 1 d . .
F2 F 0.3679(6) 0.8883(6) 0.7174(6) 0.0278(14) Uani 1 1 d . .
F3 F 0.1889(7) 0.8204(6) 0.7830(6) 0.0287(16) Uani 1 1 d . .
P1 P 0.2430(2) 0.3498(2) 0.9162(2) 0.0080(5) Uani 1 1 d . .
P2 P 0.2867(2) 0.3689(2) 0.53250(19) 0.0112(5) Uani 1 1 d . .
S1 S 0.3642(2) 0.6559(2) 0.7382(2) 0.0108(5) Uani 1 1 d . .
Co1 Co 0.25005(13) 0.37326(13) 0.72359(12) 0.0085(4) Uani 1 1 d . .
O1 O 0.2542(7) 0.5732(6) 0.7259(6) 0.0139(15) Uani 1 1 d . .
O2 O 0.4230(7) 0.6707(8) 0.8574(6) 0.0221(17) Uani 1 1 d . .
O3 O 0.4558(7) 0.6469(7) 0.6473(7) 0.0203(16) Uani 1 1 d . .
Cl1 Cl 0.0346(2) 0.3400(3) 0.6928(2) 0.0208(6) Uani 1 1 d . .

loop_
_atom_site_aniso_label
_atom_site_aniso_U_11
_atom_site_aniso_U_22
_atom_site_aniso_U_33
_atom_site_aniso_U_23
_atom_site_aniso_U_13
_atom_site_aniso_U_12
C1 0.021(3) 0.013(4) 0.010(3) 0.000(3) 0.002(3) -0.007(3)
C2 0.020(5) 0.014(5) 0.013(4) -0.004(4) 0.003(4) 0.000(4)
C3 0.013(5) 0.010(5) 0.031(6) 0.001(4) -0.001(4) 0.000(4)
C4 0.007(4) 0.006(4) 0.016(4) 0.002(4) 0.002(4) -0.003(4)
C5 0.007(4) 0.017(5) 0.010(4) 0.001(4) 0.004(3) -0.004(4)
C6 0.007(4) 0.016(5) 0.008(4) -0.004(4) -0.003(3) -0.002(4)
C7 0.021(3) 0.013(4) 0.010(3) 0.000(3) 0.002(3) -0.007(3)
C8 0.028(4) 0.014(4) 0.016(3) -0.004(3) -0.001(3) 0.007(3)
C9 0.028(4) 0.014(4) 0.016(3) -0.004(3) -0.001(3) 0.007(3)
C10 0.027(6) 0.022(6) 0.025(6) -0.001(5) 0.000(5) -0.008(5)
C11 0.026(6) 0.020(6) 0.018(5) -0.002(5) -0.004(5) 0.006(5)
C12 0.033(5) 0.029(5) 0.028(4) 0.014(4) 0.003(4) 0.013(4)
C13 0.033(5) 0.029(5) 0.028(4) 0.014(4) 0.003(4) 0.013(4)
C14 0.015(5) 0.016(5) 0.018(5) 0.004(4) 0.012(4) -0.003(4)
C15 0.028(6) 0.007(5) 0.019(5) 0.003(4) -0.004(4) -0.005(4)
C16 0.036(6) 0.012(5) 0.017(5) 0.001(4) 0.007(5) -0.001(5)
C17 0.020(3) 0.007(3) 0.024(3) -0.005(2) 0.008(2) 0.000(2)
C18 0.020(3) 0.007(3) 0.024(3) -0.005(2) 0.008(2) 0.000(2)
C19 0.020(3) 0.007(3) 0.024(3) -0.005(2) 0.008(2) 0.000(2)
C20 0.016(5) 0.022(6) 0.017(5) 0.003(4) 0.005(4) -0.006(4)
N1 0.017(4) 0.017(4) 0.009(3) -0.006(3) 0.001(3) 0.005(4)
F1 0.028(3) 0.021(4) 0.025(3) 0.007(3) 0.002(3) 0.005(3)
F2 0.032(3) 0.016(3) 0.037(3) 0.008(3) 0.010(3) -0.001(3)
F3 0.030(4) 0.022(3) 0.037(4) -0.005(3) 0.023(3) 0.004(3)
P1 0.0055(10) 0.0081(12) 0.0105(10) 0.0002(9) 0.0006(8) -0.0010(9)
P2 0.0131(11) 0.0117(12) 0.0084(10) -0.0031(10) -0.0015(8) 0.0026(10)
S1 0.0130(11) 0.0080(11) 0.0118(10) -0.0014(9) 0.0039(9) -0.0019(9)
Co1 0.0068(7) 0.0101(8) 0.0086(7) -0.0010(6) 0.0004(5) 0.0001(6)
O1 0.022(4) 0.004(3) 0.016(4) -0.002(3) 0.005(3) -0.003(3)
O2 0.020(4) 0.026(4) 0.020(4) 0.007(3) -0.002(3) -0.010(3)
O3 0.022(4) 0.017(4) 0.025(4) -0.002(3) 0.014(3) -0.001(3)
Cl1 0.0093(10) 0.0350(15) 0.0176(11) -0.0041(10) -0.0018(9) -0.0056(10)

loop_
_atom_type_symbol
_atom_type_description
_atom_type_scat_dispersion_real
_atom_type_scat_dispersion_imag
_atom_type_scat_source
C C 0.0181 0.0091 'International Tables Vol C Tables 4.2.6.8 and 6.1.1.4'
H H 0.0000 0.0000 'International Tables Vol C Tables 4.2.6.8 and 6.1.1.4'
N N 0.0311 0.0180 'International Tables Vol C Tables 4.2.6.8 and 6.1.1.4'
F F 0.0727 0.0534 'International Tables Vol C Tables 4.2.6.8 and 6.1.1.4'
P P 0.2955 0.4335 'International Tables Vol C Tables 4.2.6.8 and 6.1.1.4'
S S 0.3331 0.5567 'International Tables Vol C Tables 4.2.6.8 and 6.1.1.4'
Co Co -2.3653 3.6143 'International Tables Vol C Tables 4.2.6.8 and 6.1.1.4'
O O 0.0492 0.0322 'International Tables Vol C Tables 4.2.6.8 and 6.1.1.4'
Cl Cl 0.3639 0.7018 'International Tables Vol C Tables 4.2.6.8 and 6.1.1.4'

loop_
_geom_angle_atom_site_label_1
_geom_angle_atom_site_label_2
_geom_angle_atom_site_label_3
_geom_angle
N1 C1 C2 123.2(9)
N1 C1 C7 117.1(9)
C2 C1 C7 119.7(9)
C3 C2 C1 119.6(10)
C3 C2 H2 120.2
C1 C2 H2 120.2
C2 C3 C4 119.4(10)
C2 C3 H3 120.3
C4 C3 H3 120.3
C3 C4 C5 118.7(9)
C3 C4 H4 120.7
C5 C4 H4 120.7
N1 C5 C4 122.7(8)
N1 C5 C6 117.3(8)
C4 C5 C6 119.9(8)
C5 C6 P1 108.7(6)
C5 C6 H6A 110.0
P1 C6 H6A 110.0
C5 C6 H6B 110.0
P1 C6 H6B 110.0
H6A C6 H6B 108.3
C1 C7 P2 111.9(7)
C1 C7 H7A 109.2
P2 C7 H7A 109.2
C1 C7 H7B 109.2
P2 C7 H7B 109.2
H7A C7 H7B 107.9
C9 C8 C10 110.6(10)
C9 C8 P2 108.6(7)
C10 C8 P2 115.6(8)
C9 C8 H8 107.2
C10 C8 H8 107.2
P2 C8 H8 107.2
C8 C9 H9A 109.5
C8 C9 H9B 109.5
H9A C9 H9B 109.5
C8 C9 H9C 109.5
H9A C9 H9C 109.5
H9B C9 H9C 109.5
C8 C10 H10A 109.5
C8 C10 H10B 109.5
H10A C10 H10B 109.5
C8 C10 H10C 109.5
H10A C10 H10C 109.5
H10B C10 H10C 109.5
C13 C11 C12 114.6(10)
C13 C11 P2 113.3(8)
C12 C11 P2 111.1(8)
C13 C11 H11 105.7
C12 C11 H11 105.7
P2 C11 H11 105.7
C11 C12 H12A 109.5
C11 C12 H12B 109.5
H12A C12 H12B 109.5
C11 C12 H12C 109.5
H12A C12 H12C 109.5
H12B C12 H12C 109.5
C11 C13 H13A 109.5
C11 C13 H13B 109.5
H13A C13 H13B 109.5
C11 C13 H13C 109.5
H13A C13 H13C 109.5
H13B C13 H13C 109.5
C15 C14 C16 112.1(9)
C15 C14 P1 109.9(7)
C16 C14 P1 113.6(7)
C15 C14 H14 106.9
C16 C14 H14 106.9
P1 C14 H14 106.9
C14 C15 H15A 109.5
C14 C15 H15B 109.5
H15A C15 H15B 109.5
C14 C15 H15C 109.5
H15A C15 H15C 109.5
H15B C15 H15C 109.5
C14 C16 H16A 109.5
C14 C16 H16B 109.5
H16A C16 H16B 109.5
C14 C16 H16C 109.5
H16A C16 H16C 109.5
H16B C16 H16C 109.5
C19 C17 C18 111.0(9)
C19 C17 P1 112.3(7)
C18 C17 P1 111.7(7)
C19 C17 H17 107.2
C18 C17 H17 107.2
P1 C17 H17 107.2
C17 C18 H18A 109.5
C17 C18 H18B 109.5
H18A C18 H18B 109.5
C17 C18 H18C 109.5
H18A C18 H18C 109.5
H18B C18 H18C 109.5
C17 C19 H19A 109.5
C17 C19 H19B 109.5
H19A C19 H19B 109.5
C17 C19 H19C 109.5
H19A C19 H19C 109.5
H19B C19 H19C 109.5
F1 C20 F2 107.5(9)
F1 C20 F3 107.0(9)
F2 C20 F3 106.6(9)
F1 C20 S1 113.1(8)
F2 C20 S1 110.8(7)
F3 C20 S1 111.6(7)
C1 N1 C5 116.2(8)
C1 N1 Co1 122.0(6)
C5 N1 Co1 121.3(6)
C6 P1 C17 105.3(5)
C6 P1 C14 104.6(5)
C17 P1 C14 105.6(5)
C6 P1 Co1 100.7(3)
C17 P1 Co1 125.9(4)
C14 P1 Co1 112.4(3)
C8 P2 C7 103.3(5)
C8 P2 C11 109.0(5)
C7 P2 C11 101.6(5)
C8 P2 Co1 117.9(4)
C7 P2 Co1 100.2(3)
C11 P2 Co1 121.1(4)
O3 S1 O1 114.8(4)
O3 S1 O2 116.0(5)
O1 S1 O2 114.9(4)
O3 S1 C20 103.3(5)
O1 S1 C20 101.5(5)
O2 S1 C20 103.5(5)
N1 Co1 P1 85.4(2)
N1 Co1 Cl1 167.5(3)
P1 Co1 Cl1 91.75(10)
N1 Co1 O1 91.6(3)
P1 Co1 O1 96.24(19)
Cl1 Co1 O1 100.8(2)
N1 Co1 P2 86.6(2)
P1 Co1 P2 168.89(11)
Cl1 Co1 P2 94.45(10)
O1 Co1 P2 91.65(19)
S1 O1 Co1 130.8(4)

loop_
_geom_bond_atom_site_label_1
_geom_bond_atom_site_label_2
_geom_bond_distance
C1 N1 1.360(13)
C1 C2 1.387(15)
C1 C7 1.518(13)
C2 C3 1.362(15)
C2 H2 0.9500
C3 C4 1.384(15)
C3 H3 0.9500
C4 C5 1.400(13)
C4 H4 0.9500
C5 N1 1.369(12)
C5 C6 1.509(12)
C6 P1 1.827(8)
C6 H6A 0.9900
C6 H6B 0.9900
C7 P2 1.833(10)
C7 H7A 0.9900
C7 H7B 0.9900
C8 C9 1.535(15)
C8 C10 1.538(16)
C8 P2 1.823(11)
C8 H8 1.0000
C9 H9A 0.9800
C9 H9B 0.9800
C9 H9C 0.9800
C10 H10A 0.9800
C10 H10B 0.9800
C10 H10C 0.9800
C11 C13 1.505(17)
C11 C12 1.523(16)
C11 P2 1.861(11)
C11 H11 1.0000
C12 H12A 0.9800
C12 H12B 0.9800
C12 H12C 0.9800
C13 H13A 0.9800
C13 H13B 0.9800
C13 H13C 0.9800
C14 C15 1.523(15)
C14 C16 1.543(13)
C14 P1 1.850(11)
C14 H14 1.0000
C15 H15A 0.9800
C15 H15B 0.9800
C15 H15C 0.9800
C16 H16A 0.9800
C16 H16B 0.9800
C16 H16C 0.9800
C17 C19 1.509(15)
C17 C18 1.524(15)
C17 P1 1.846(10)
C17 H17 1.0000
C18 H18A 0.9800
C18 H18B 0.9800
C18 H18C 0.9800
C19 H19A 0.9800
C19 H19B 0.9800
C19 H19C 0.9800
C20 F1 1.324(12)
C20 F2 1.334(13)
C20 F3 1.354(13)
C20 S1 1.820(12)
N1 Co1 1.974(8)
P1 Co1 2.219(3)
P2 Co1 2.240(3)
S1 O3 1.448(7)
S1 O1 1.449(7)
S1 O2 1.452(8)
Co1 Cl1 2.220(3)
Co1 O1 2.237(7)

loop_
_geom_torsion_atom_site_label_1
_geom_torsion_atom_site_label_2
_geom_torsion_atom_site_label_3
_geom_torsion_atom_site_label_4
_geom_torsion
N1 C1 C2 C3 -2.8(17)
C7 C1 C2 C3 175.1(10)
C1 C2 C3 C4 0.6(16)
C2 C3 C4 C5 -0.1(15)
C3 C4 C5 N1 1.7(15)
C3 C4 C5 C6 -176.5(10)
N1 C5 C6 P1 26.5(12)
C4 C5 C6 P1 -155.2(8)
N1 C1 C7 P2 -17.0(13)
C2 C1 C7 P2 164.9(8)
C2 C1 N1 C5 4.2(16)
C7 C1 N1 C5 -173.8(9)
C2 C1 N1 Co1 -167.6(8)
C7 C1 N1 Co1 14.4(13)
C4 C5 N1 C1 -3.6(15)
C6 C5 N1 C1 174.7(9)
C4 C5 N1 Co1 168.3(8)
C6 C5 N1 Co1 -13.5(13)
C5 C6 P1 C17 -157.4(7)
C5 C6 P1 C14 91.5(8)
C5 C6 P1 Co1 -25.3(8)
C19 C17 P1 C6 -166.9(8)
C18 C17 P1 C6 67.7(9)
C19 C17 P1 C14 -56.5(9)
C18 C17 P1 C14 178.1(8)
C19 C17 P1 Co1 77.2(8)
C18 C17 P1 Co1 -48.2(9)
C15 C14 P1 C6 -59.1(8)
C16 C14 P1 C6 67.5(8)
C15 C14 P1 C17 -169.9(7)
C16 C14 P1 C17 -43.4(9)
C15 C14 P1 Co1 49.3(8)
C16 C14 P1 Co1 175.9(6)
C9 C8 P2 C7 72.7(8)
C10 C8 P2 C7 -162.2(8)
C9 C8 P2 C11 -179.8(8)
C10 C8 P2 C11 -54.8(9)
C9 C8 P2 Co1 -36.6(9)
C10 C8 P2 Co1 88.4(8)
C1 C7 P2 C8 -110.4(8)
C1 C7 P2 C11 136.6(8)
C1 C7 P2 Co1 11.7(8)
C13 C11 P2 C8 81.4(10)
C12 C11 P2 C8 -49.2(10)
C13 C11 P2 C7 -170.0(9)
C12 C11 P2 C7 59.5(10)
C13 C11 P2 Co1 -60.4(10)
C12 C11 P2 Co1 169.0(7)
F1 C20 S1 O3 58.0(8)
F2 C20 S1 O3 -62.8(8)
F3 C20 S1 O3 178.7(7)
F1 C20 S1 O1 -61.2(8)
F2 C20 S1 O1 178.0(7)
F3 C20 S1 O1 59.5(8)
F1 C20 S1 O2 179.4(7)
F2 C20 S1 O2 58.6(8)
F3 C20 S1 O2 -60.0(8)
O3 S1 O1 Co1 60.5(7)
O2 S1 O1 Co1 -77.9(6)
C20 S1 O1 Co1 171.1(5)
